data_9009943
loop_
_publ_author_name
'Gasperin, M.'

_publ_section_title
;
 Synthese et identification de deux oxydes doubles de tantale et d'etain
 Sample: synthetic
;
_journal_name_full 'Comptes Rendus Hebdomadaires des Seances de l'Academie des Sciences'
_journal_page_first 2340
_journal_page_last 2342
_journal_volume 240
_journal_year 1955
_chemical_formula_structural SnTaO3
_chemical_formula_sum 'O3 Sn Ta'
_space_group_IT_number 1
_symmetry_space_group_name_Hall 'P 1'
_symmetry_space_group_name_H-M 'P 1'
_cell_angle_alpha 90
_cell_angle_beta 90
_cell_angle_gamma 90
_cell_length_a 3.880
_cell_length_b 3.880
_cell_length_c 3.880
_cell_formula_units_Z 1
_cell_volume 58.411
_exptl_crystal_density_diffrn 9.883
_cod_original_sg_symbol_H-M 'P d 3 m'
_cod_original_formula_sum 'Sn Ta O3'
_cod_database_code 9009943

loop_
_symmetry_equiv_pos_as_xyz
x,y,z

loop_
_atom_site_label
_atom_site_fract_x
_atom_site_fract_y
_atom_site_fract_z
Sn 0.00000 0.00000 0.00000
Ta 0.50000 0.50000 0.50000
O1 0.00000 0.50000 0.50000
O2 0.50000 0.00000 0.50000
O3 0.50000 0.50000 0.00000
